data_1510956
loop_
_publ_author_name
'Tergenius, L.E.'
'Lundstroem, T.'
'Okada, S.'
'Yu, Y.'

_publ_section_title
;
 A structural investigation of V2 B3 by single-crystal diffractometry
;
_journal_name_full 'Journal of Alloys Compd.'
_journal_page_first 86
_journal_page_last 90
_journal_paper_doi 10.1016/0925-8388(94)01387-X
_journal_volume 221
_journal_year 1995
_chemical_formula_sum 'B3 V2'
_chemical_name_systematic 'V2 B3'
_space_group_IT_number 63
_symmetry_space_group_name_Hall '-C 2c 2'
_symmetry_space_group_name_H-M 'C m c m'
_cell_angle_alpha 90
_cell_angle_beta 90
_cell_angle_gamma 90
_cell_formula_units_Z 4
_cell_length_a 3.0599
_cell_length_b 18.429
_cell_length_c 2.9839
_cell_volume 168.265
_citation_journal_id_ASTM JALCEU
_cod_data_source_file boron_489.cif
_cod_data_source_block B3V2
_cod_original_cell_volume 168.2648
_cod_database_code 1510956

loop_
_symmetry_equiv_pos_as_xyz
x,y,z
-x,-y,z+1/2
x,-y,-z
-x,y,-z+1/2
-x,-y,-z
x,y,-z-1/2
-x,y,z
x,-y,z-1/2
x+1/2,y+1/2,z
-x+1/2,-y+1/2,z+1/2
x+1/2,-y+1/2,-z
-x+1/2,y+1/2,-z+1/2
-x+1/2,-y+1/2,-z
x+1/2,y+1/2,-z-1/2
-x+1/2,y+1/2,z
x+1/2,-y+1/2,z-1/2

loop_
_atom_site_label
_atom_site_type_symbol
_atom_site_fract_x
_atom_site_fract_y
_atom_site_fract_z
_atom_site_occupancy
_atom_site_U_iso_or_equiv
B1 B-3 0 0.02351 0.25 1 0.0
V1 V+4 0 0.42935 0.25 1 0.0
B2 B-3 0 0.11779 0.25 1 0.0
V2 V+4 0 0.70498 0.25 1 0.0
B3 B-3 0 0.83138 0.25 1 0.0
